data_7701722
loop_
_publ_author_name
'Petrus, Rafa\/l'
'Sobota, Piotr'

_publ_section_title
;
 A new, simple, and efficient strategy for the preparation of active
 antifungal biodegradable materials via ring-opening polymerization of
 l-lactide with zinc aryloxides.
;
_journal_issue 23
_journal_name_full 'Dalton transactions (Cambridge, England : 2003)'
_journal_page_first 8193
_journal_page_last 8208
_journal_paper_doi 10.1039/c9dt00627c
_journal_volume 48
_journal_year 2019
_chemical_formula_moiety 'C30 H34 N2 O2 Zn, C7 H8'
_chemical_formula_sum 'C37 H42 N2 O2 Zn'
_chemical_formula_weight 612.09
_space_group_crystal_system triclinic
_space_group_IT_number 2
_space_group_name_Hall '-P 1'
_space_group_name_H-M_alt 'P -1'
_atom_sites_solution_hydrogens geom
_audit_creation_method SHELXL-2014/7
_audit_update_record
;
2019-03-29 deposited with the CCDC.	2019-05-09 downloaded from the CCDC.
;
_cell_angle_alpha 78.21(3)
_cell_angle_beta 88.34(3)
_cell_angle_gamma 69.47(4)
_cell_formula_units_Z 2
_cell_length_a 9.541(4)
_cell_length_b 11.120(4)
_cell_length_c 16.528(6)
_cell_measurement_reflns_used 3743
_cell_measurement_temperature 100(2)
_cell_measurement_theta_max 28.2830
_cell_measurement_theta_min 2.8730
_cell_volume 1605.8(12)
_computing_cell_refinement 'CrysAlis PRO (Agilent, 2011)'
_computing_data_collection 'CrysAlis PRO (Agilent, 2011)'
_computing_data_reduction 'CrysAlis PRO (Agilent, 2011)'
_computing_molecular_graphics 'DIAMOND  (Brandenburg, 2007)'
_computing_publication_material 'SHELXL-2014/7 (Sheldrick, 2014)'
_computing_structure_refinement 'SHELXL-2014/7 (Sheldrick, 2014)'
_computing_structure_solution 'SHELXS-2014/7 (Sheldrick, 2014)'
_diffrn_ambient_temperature 100(2)
_diffrn_measured_fraction_theta_full 0.990
_diffrn_measured_fraction_theta_max 0.858
_diffrn_measurement_device_type 'Xcalibur, Ruby'
_diffrn_measurement_method '\w scans'
_diffrn_radiation_type MoK\a
_diffrn_radiation_wavelength 0.71073
_diffrn_reflns_av_R_equivalents 0.0280
_diffrn_reflns_av_unetI/netI 0.0665
_diffrn_reflns_Laue_measured_fraction_full 0.990
_diffrn_reflns_Laue_measured_fraction_max 0.858
_diffrn_reflns_limit_h_max 12
_diffrn_reflns_limit_h_min -12
_diffrn_reflns_limit_k_max 13
_diffrn_reflns_limit_k_min -14
_diffrn_reflns_limit_l_max 21
_diffrn_reflns_limit_l_min -22
_diffrn_reflns_number 10688
_diffrn_reflns_point_group_measured_fraction_full 0.990
_diffrn_reflns_point_group_measured_fraction_max 0.858
_diffrn_reflns_theta_full 26.000
_diffrn_reflns_theta_max 28.708
_diffrn_reflns_theta_min 2.874
_diffrn_source 'fine-focus sealed tube'
_exptl_absorpt_coefficient_mu 0.799
_exptl_absorpt_correction_T_max 0.928
_exptl_absorpt_correction_T_min 0.787
_exptl_absorpt_correction_type analytical
_exptl_absorpt_process_details
;
CrysAlisPro, Agilent Technologies,
Version 1.171.36.28 (release 01-02-2013 CrysAlis171 .NET)
(compiled Feb  1 2013,16:14:44)
Analytical numeric absorption correction using a multifaceted crystal
model based on expressions derived by R.C. Clark & J.S. Reid.
(Clark, R. C. & Reid, J. S. (1995). Acta Cryst. A51, 887-897)
;
_exptl_crystal_colour colourless
_exptl_crystal_density_diffrn 1.266
_exptl_crystal_description block
_exptl_crystal_F_000 648
_exptl_crystal_size_max 0.480
_exptl_crystal_size_mid 0.150
_exptl_crystal_size_min 0.120
_refine_diff_density_max 0.535
_refine_diff_density_min -0.673
_refine_diff_density_rms 0.069
_refine_ls_extinction_method none
_refine_ls_goodness_of_fit_ref 1.050
_refine_ls_hydrogen_treatment constr
_refine_ls_matrix_type full
_refine_ls_number_parameters 384
_refine_ls_number_reflns 7105
_refine_ls_number_restraints 0
_refine_ls_restrained_S_all 1.050
_refine_ls_R_factor_all 0.0576
_refine_ls_R_factor_gt 0.0437
_refine_ls_shift/su_max 0.001
_refine_ls_shift/su_mean 0.000
_refine_ls_structure_factor_coef Fsqd
_refine_ls_weighting_details 'w=1/[\s^2^(Fo^2^)+(0.0346P)^2^+0.1144P] where P=(Fo^2^+2Fc^2^)/3'
_refine_ls_weighting_scheme calc
_refine_ls_wR_factor_gt 0.0887
_refine_ls_wR_factor_ref 0.0965
_reflns_Friedel_coverage 0.000
_reflns_number_gt 5895
_reflns_number_total 7105
_reflns_threshold_expression 'I > 2\s(I)'
_cod_data_source_file c9dt00627c2.cif
_cod_data_source_block 2a
_cod_original_cell_volume 1605.8(11)
_cod_database_code 7701722
_shelx_shelxl_version_number 2014/7
_shelx_space_group_comment
;
The symmetry employed for this shelxl refinement is uniquely defined
by the following loop, which should always be used as a source of
symmetry information in preference to the above space-group names.
They are only intended as comments.
;
_shelx_estimated_absorpt_t_min 0.700
_shelx_estimated_absorpt_t_max 0.910

loop_
_space_group_symop_operation_xyz
'x, y, z'
'-x, -y, -z'

loop_
_atom_site_label
_atom_site_type_symbol
_atom_site_fract_x
_atom_site_fract_y
_atom_site_fract_z
_atom_site_U_iso_or_equiv
_atom_site_adp_type
_atom_site_occupancy
_atom_site_site_symmetry_order
_atom_site_calc_flag
_atom_site_refinement_flags_posn
_atom_site_refinement_flags_adp
Zn1 Zn 0.72815(3) 0.69391(2) 0.56567(2) 0.01602(8) Uani 1 1 d . .
O1 O 0.92883(16) 0.68426(15) 0.57612(9) 0.0216(4) Uani 1 1 d . .
C1 C 0.9920(2) 0.7545(2) 0.52162(13) 0.0164(5) Uani 1 1 d . .
C2 C 1.1402(2) 0.7450(2) 0.53806(13) 0.0181(5) Uani 1 1 d . .
H2 H 1.1938 0.6887 0.5871 0.022 Uiso 1 1 calc R U
C3 C 1.2085(3) 0.8173(2) 0.48315(13) 0.0202(5) Uani 1 1 d . .
H3 H 1.3083 0.8101 0.4950 0.024 Uiso 1 1 calc R U
C4 C 1.1324(2) 0.8998(2) 0.41120(13) 0.0193(5) Uani 1 1 d . .
H4 H 1.1794 0.9504 0.3748 0.023 Uiso 1 1 calc R U
C5 C 0.9872(2) 0.9089(2) 0.39189(13) 0.0167(5) Uani 1 1 d . .
C6 C 0.9187(2) 0.8357(2) 0.44752(12) 0.0168(5) Uani 1 1 d . .
H6 H 0.8200 0.8414 0.4345 0.020 Uiso 1 1 calc R U
C7 C 0.9093(2) 0.9894(2) 0.31152(13) 0.0179(5) Uani 1 1 d . .
C8 C 0.9137(3) 1.1151(2) 0.28169(14) 0.0218(5) Uani 1 1 d . .
H8 H 0.9659 1.1501 0.3131 0.026 Uiso 1 1 calc R U
C9 C 0.8418(3) 1.1894(2) 0.20604(14) 0.0270(6) Uani 1 1 d . .
H9 H 0.8442 1.2752 0.1868 0.032 Uiso 1 1 calc R U
C10 C 0.7669(3) 1.1394(3) 0.15875(14) 0.0275(6) Uani 1 1 d . .
H10 H 0.7191 1.1901 0.1070 0.033 Uiso 1 1 calc R U
C11 C 0.7623(3) 1.0142(2) 0.18785(13) 0.0253(5) Uani 1 1 d . .
H11 H 0.7108 0.9793 0.1559 0.030 Uiso 1 1 calc R U
C12 C 0.8329(2) 0.9400(2) 0.26371(13) 0.0217(5) Uani 1 1 d . .
H12 H 0.8291 0.8548 0.2831 0.026 Uiso 1 1 calc R U
O2 O 0.60144(16) 0.75656(15) 0.46797(8) 0.0176(3) Uani 1 1 d . .
C13 C 0.6296(2) 0.7161(2) 0.39661(13) 0.0163(5) Uani 1 1 d . .
C14 C 0.7552(2) 0.6078(2) 0.38601(13) 0.0193(5) Uani 1 1 d . .
H14 H 0.8263 0.5611 0.4308 0.023 Uiso 1 1 calc R U
C15 C 0.7764(3) 0.5686(2) 0.31021(13) 0.0220(5) Uani 1 1 d . .
H15 H 0.8612 0.4947 0.3042 0.026 Uiso 1 1 calc R U
C16 C 0.6754(3) 0.6360(2) 0.24349(13) 0.0213(5) Uani 1 1 d . .
H16 H 0.6908 0.6078 0.1924 0.026 Uiso 1 1 calc R U
C17 C 0.5507(2) 0.7455(2) 0.25165(13) 0.0169(5) Uani 1 1 d . .
C18 C 0.5293(2) 0.7836(2) 0.32792(12) 0.0159(5) Uani 1 1 d . .
H18 H 0.4442 0.8575 0.3336 0.019 Uiso 1 1 calc R U
C19 C 0.4403(3) 0.8199(2) 0.18095(13) 0.0189(5) Uani 1 1 d . .
C20 C 0.4862(3) 0.8360(2) 0.09945(13) 0.0254(5) Uani 1 1 d . .
H20 H 0.5893 0.7987 0.0890 0.030 Uiso 1 1 calc R U
C21 C 0.3842(3) 0.9052(3) 0.03413(14) 0.0306(6) Uani 1 1 d . .
H21 H 0.4179 0.9147 -0.0207 0.037 Uiso 1 1 calc R U
C22 C 0.2327(3) 0.9610(2) 0.04736(14) 0.0279(6) Uani 1 1 d . .
H22 H 0.1629 1.0082 0.0021 0.033 Uiso 1 1 calc R U
C23 C 0.1849(3) 0.9470(2) 0.12779(14) 0.0255(5) Uani 1 1 d . .
H23 H 0.0818 0.9852 0.1379 0.031 Uiso 1 1 calc R U
C24 C 0.2877(2) 0.8772(2) 0.19347(13) 0.0207(5) Uani 1 1 d . .
H24 H 0.2536 0.8682 0.2482 0.025 Uiso 1 1 calc R U
N1 N 0.5976(2) 0.79806(18) 0.65050(10) 0.0174(4) Uani 1 1 d . .
C25 C 0.5232(3) 0.7083(2) 0.69501(14) 0.0247(5) Uani 1 1 d . .
H25A H 0.4370 0.7141 0.6605 0.030 Uiso 1 1 calc R U
H25B H 0.4847 0.7353 0.7472 0.030 Uiso 1 1 calc R U
C26 C 0.6323(3) 0.5681(2) 0.71403(13) 0.0237(5) Uani 1 1 d . .
H26A H 0.7133 0.5606 0.7530 0.028 Uiso 1 1 calc R U
H26B H 0.5796 0.5091 0.7409 0.028 Uiso 1 1 calc R U
N2 N 0.6983(2) 0.52699(18) 0.63711(10) 0.0166(4) Uani 1 1 d . .
C27 C 0.6948(3) 0.8234(2) 0.70841(14) 0.0257(5) Uani 1 1 d . .
H27A H 0.7474 0.8783 0.6774 0.039 Uiso 1 1 calc R U
H27B H 0.7680 0.7398 0.7371 0.039 Uiso 1 1 calc R U
H27C H 0.6330 0.8688 0.7491 0.039 Uiso 1 1 calc R U
C28 C 0.4848(3) 0.9245(2) 0.61019(14) 0.0250(5) Uani 1 1 d . .
H28A H 0.4227 0.9096 0.5698 0.038 Uiso 1 1 calc R U
H28B H 0.5355 0.9831 0.5819 0.038 Uiso 1 1 calc R U
H28C H 0.4213 0.9649 0.6521 0.038 Uiso 1 1 calc R U
C29 C 0.8390(3) 0.4122(2) 0.65802(15) 0.0272(6) Uani 1 1 d . .
H29A H 0.9118 0.4366 0.6853 0.041 Uiso 1 1 calc R U
H29B H 0.8800 0.3836 0.6073 0.041 Uiso 1 1 calc R U
H29C H 0.8182 0.3403 0.6953 0.041 Uiso 1 1 calc R U
C30 C 0.5921(3) 0.4917(2) 0.59165(14) 0.0250(5) Uani 1 1 d . .
H30A H 0.6376 0.4639 0.5415 0.038 Uiso 1 1 calc R U
H30B H 0.5000 0.5682 0.5763 0.038 Uiso 1 1 calc R U
H30C H 0.5684 0.4198 0.6270 0.038 Uiso 1 1 calc R U
C31 C 0.8984(3) 0.4344(3) 0.90785(16) 0.0416(7) Uani 1 1 d . .
C32 C 0.9516(3) 0.5366(3) 0.89320(16) 0.0375(7) Uani 1 1 d . .
H32 H 1.0495 0.5210 0.8733 0.045 Uiso 1 1 calc R U
C33 C 0.8697(4) 0.6611(3) 0.90590(16) 0.0499(8) Uani 1 1 d . .
H33 H 0.9115 0.7285 0.8950 0.060 Uiso 1 1 calc R U
C34 C 0.7304(4) 0.6857(4) 0.93382(18) 0.0669(11) Uani 1 1 d . .
H34 H 0.6738 0.7706 0.9430 0.080 Uiso 1 1 calc R U
C35 C 0.6698(4) 0.5881(5) 0.9490(2) 0.0765(13) Uani 1 1 d . .
H35 H 0.5710 0.6063 0.9680 0.092 Uiso 1 1 calc R U
C36 C 0.7531(4) 0.4616(4) 0.93659(18) 0.0666(11) Uani 1 1 d . .
H36 H 0.7108 0.3945 0.9477 0.080 Uiso 1 1 calc R U
C37 C 0.9937(4) 0.3013(3) 0.89416(19) 0.0569(9) Uani 1 1 d . .
H37A H 1.0385 0.3104 0.8402 0.085 Uiso 1 1 calc R U
H37B H 0.9316 0.2470 0.8955 0.085 Uiso 1 1 calc R U
H37C H 1.0733 0.2595 0.9378 0.085 Uiso 1 1 calc R U

loop_
_atom_site_aniso_label
_atom_site_aniso_U_11
_atom_site_aniso_U_22
_atom_site_aniso_U_33
_atom_site_aniso_U_23
_atom_site_aniso_U_13
_atom_site_aniso_U_12
Zn1 0.01546(14) 0.01794(15) 0.01587(14) -0.00082(11) 0.00149(10) -0.00892(11)
O1 0.0166(8) 0.0268(9) 0.0195(8) 0.0052(7) 0.0000(7) -0.0109(7)
C1 0.0146(11) 0.0169(12) 0.0186(11) -0.0049(9) 0.0027(9) -0.0061(9)
C2 0.0180(11) 0.0187(12) 0.0184(11) -0.0037(10) 0.0001(9) -0.0076(10)
C3 0.0170(11) 0.0236(13) 0.0258(12) -0.0070(10) 0.0006(10) -0.0131(10)
C4 0.0183(11) 0.0211(12) 0.0227(11) -0.0054(10) 0.0053(10) -0.0122(10)
C5 0.0176(11) 0.0150(11) 0.0187(11) -0.0049(9) 0.0028(9) -0.0067(9)
C6 0.0141(11) 0.0174(12) 0.0213(11) -0.0033(10) 0.0016(9) -0.0091(9)
C7 0.0158(11) 0.0212(12) 0.0177(11) -0.0033(10) 0.0064(9) -0.0084(10)
C8 0.0201(12) 0.0214(13) 0.0233(12) -0.0031(10) 0.0039(10) -0.0077(10)
C9 0.0248(13) 0.0237(13) 0.0270(13) 0.0018(11) 0.0092(11) -0.0067(11)
C10 0.0230(13) 0.0318(15) 0.0183(12) 0.0038(11) 0.0020(10) -0.0032(11)
C11 0.0230(13) 0.0346(15) 0.0185(11) -0.0052(11) 0.0013(10) -0.0104(11)
C12 0.0192(12) 0.0240(13) 0.0228(12) -0.0041(10) 0.0035(10) -0.0094(10)
O2 0.0175(8) 0.0206(8) 0.0149(7) -0.0030(7) 0.0019(6) -0.0077(7)
C13 0.0175(11) 0.0171(12) 0.0191(11) -0.0025(9) 0.0025(9) -0.0128(9)
C14 0.0183(12) 0.0199(12) 0.0186(11) 0.0001(10) -0.0007(9) -0.0076(10)
C15 0.0181(12) 0.0215(13) 0.0258(12) -0.0056(10) 0.0037(10) -0.0062(10)
C16 0.0211(12) 0.0252(13) 0.0177(11) -0.0055(10) 0.0018(10) -0.0077(10)
C17 0.0177(11) 0.0200(12) 0.0166(11) -0.0028(9) 0.0026(9) -0.0119(10)
C18 0.0150(11) 0.0159(11) 0.0190(11) -0.0025(9) 0.0021(9) -0.0087(9)
C19 0.0223(12) 0.0194(12) 0.0173(11) -0.0025(10) 0.0006(9) -0.0111(10)
C20 0.0206(12) 0.0347(15) 0.0195(12) -0.0040(11) 0.0020(10) -0.0091(11)
C21 0.0313(15) 0.0424(17) 0.0160(12) -0.0013(11) 0.0022(11) -0.0133(13)
C22 0.0292(14) 0.0294(14) 0.0211(12) -0.0004(11) -0.0056(11) -0.0077(11)
C23 0.0211(13) 0.0287(14) 0.0251(12) -0.0063(11) -0.0005(10) -0.0065(11)
C24 0.0219(12) 0.0241(13) 0.0183(11) -0.0050(10) 0.0015(10) -0.0106(10)
N1 0.0182(10) 0.0189(10) 0.0181(9) -0.0044(8) 0.0011(8) -0.0100(8)
C25 0.0244(13) 0.0264(14) 0.0278(13) -0.0070(11) 0.0093(11) -0.0145(11)
C26 0.0307(14) 0.0245(13) 0.0203(12) -0.0027(10) 0.0073(10) -0.0165(11)
N2 0.0168(10) 0.0168(10) 0.0176(9) -0.0025(8) 0.0013(8) -0.0082(8)
C27 0.0293(14) 0.0282(14) 0.0247(12) -0.0083(11) -0.0031(11) -0.0145(11)
C28 0.0264(13) 0.0214(13) 0.0248(12) -0.0058(11) -0.0031(10) -0.0045(11)
C29 0.0267(14) 0.0214(13) 0.0307(13) -0.0019(11) -0.0006(11) -0.0069(11)
C30 0.0269(13) 0.0234(13) 0.0305(13) -0.0035(11) -0.0027(11) -0.0168(11)
C31 0.0415(18) 0.056(2) 0.0243(14) 0.0030(14) -0.0080(13) -0.0182(16)
C32 0.0356(16) 0.0394(18) 0.0301(14) -0.0038(13) -0.0035(12) -0.0055(14)
C33 0.053(2) 0.053(2) 0.0288(15) -0.0036(15) 0.0019(15) -0.0038(17)
C34 0.062(3) 0.081(3) 0.0329(17) -0.0031(18) 0.0064(17) 0.001(2)
C35 0.038(2) 0.124(4) 0.047(2) -0.005(2) 0.0178(17) -0.012(2)
C36 0.057(2) 0.103(3) 0.0373(18) 0.011(2) 0.0010(17) -0.038(2)
C37 0.075(2) 0.048(2) 0.0513(19) -0.0037(17) -0.0124(18) -0.0285(19)

loop_
_atom_type_symbol
_atom_type_description
_atom_type_scat_dispersion_real
_atom_type_scat_dispersion_imag
_atom_type_scat_source
C C 0.0033 0.0016 'International Tables Vol C Tables 4.2.6.8 and 6.1.1.4'
H H 0.0000 0.0000 'International Tables Vol C Tables 4.2.6.8 and 6.1.1.4'
N N 0.0061 0.0033 'International Tables Vol C Tables 4.2.6.8 and 6.1.1.4'
O O 0.0106 0.0060 'International Tables Vol C Tables 4.2.6.8 and 6.1.1.4'
Zn Zn 0.2839 1.4301 'International Tables Vol C Tables 4.2.6.8 and 6.1.1.4'

loop_
_geom_angle_atom_site_label_1
_geom_angle_atom_site_label_2
_geom_angle_atom_site_label_3
_geom_angle
O1 Zn1 O2 127.53(7)
O1 Zn1 N2 110.81(8)
O2 Zn1 N2 110.38(7)
O1 Zn1 N1 110.04(7)
O2 Zn1 N1 103.32(8)
N2 Zn1 N1 86.75(8)
C1 O1 Zn1 123.99(14)
O1 C1 C6 123.03(19)
O1 C1 C2 119.14(19)
C6 C1 C2 117.8(2)
C3 C2 C1 120.6(2)
C4 C3 C2 120.6(2)
C3 C4 C5 120.4(2)
C4 C5 C6 118.8(2)
C4 C5 C7 120.6(2)
C6 C5 C7 120.57(19)
C1 C6 C5 121.8(2)
C12 C7 C8 118.6(2)
C12 C7 C5 120.7(2)
C8 C7 C5 120.7(2)
C9 C8 C7 120.3(2)
C10 C9 C8 120.7(2)
C9 C10 C11 119.3(2)
C10 C11 C12 120.2(2)
C11 C12 C7 120.9(2)
C13 O2 Zn1 127.16(14)
O2 C13 C18 119.1(2)
O2 C13 C14 123.3(2)
C18 C13 C14 117.5(2)
C15 C14 C13 120.5(2)
C16 C15 C14 121.0(2)
C15 C16 C17 119.9(2)
C18 C17 C16 118.9(2)
C18 C17 C19 120.0(2)
C16 C17 C19 121.0(2)
C17 C18 C13 122.2(2)
C24 C19 C20 117.5(2)
C24 C19 C17 121.41(19)
C20 C19 C17 121.1(2)
C21 C20 C19 121.0(2)
C20 C21 C22 120.9(2)
C21 C22 C23 119.0(2)
C24 C23 C22 120.0(2)
C23 C24 C19 121.5(2)
C28 N1 C27 108.64(18)
C28 N1 C25 110.41(18)
C27 N1 C25 110.80(17)
C28 N1 Zn1 112.98(14)
C27 N1 Zn1 110.25(14)
C25 N1 Zn1 103.72(14)
N1 C25 C26 110.52(19)
N2 C26 C25 110.81(18)
C30 N2 C29 109.19(18)
C30 N2 C26 110.44(17)
C29 N2 C26 109.86(17)
C30 N2 Zn1 108.65(13)
C29 N2 Zn1 113.86(14)
C26 N2 Zn1 104.77(13)
C32 C31 C36 116.5(3)
C32 C31 C37 120.7(3)
C36 C31 C37 122.7(3)
C31 C32 C33 123.4(3)
C34 C33 C32 119.4(4)
C33 C34 C35 120.2(4)
C34 C35 C36 120.4(4)
C31 C36 C35 120.0(4)

loop_
_geom_bond_atom_site_label_1
_geom_bond_atom_site_label_2
_geom_bond_distance
Zn1 O1 1.8907(17)
Zn1 O2 1.9019(17)
Zn1 N2 2.0920(19)
Zn1 N1 2.100(2)
O1 C1 1.340(2)
C1 C6 1.400(3)
C1 C2 1.411(3)
C2 C3 1.389(3)
C3 C4 1.386(3)
C4 C5 1.395(3)
C5 C6 1.402(3)
C5 C7 1.491(3)
C7 C12 1.396(3)
C7 C8 1.399(3)
C8 C9 1.395(3)
C9 C10 1.385(3)
C10 C11 1.393(3)
C11 C12 1.394(3)
O2 C13 1.334(2)
C13 C18 1.407(3)
C13 C14 1.407(3)
C14 C15 1.395(3)
C15 C16 1.387(3)
C16 C17 1.399(3)
C17 C18 1.398(3)
C17 C19 1.491(3)
C19 C24 1.398(3)
C19 C20 1.400(3)
C20 C21 1.379(3)
C21 C22 1.389(3)
C22 C23 1.389(3)
C23 C24 1.388(3)
N1 C28 1.475(3)
N1 C27 1.483(3)
N1 C25 1.486(3)
C25 C26 1.515(3)
C26 N2 1.487(3)
N2 C30 1.479(3)
N2 C29 1.482(3)
C31 C32 1.376(4)
C31 C36 1.402(4)
C31 C37 1.500(4)
C32 C33 1.387(4)
C33 C34 1.348(5)
C34 C35 1.377(5)
C35 C36 1.406(5)

loop_
_geom_hbond_atom_site_label_D
_geom_hbond_atom_site_label_H
_geom_hbond_atom_site_label_A
_geom_hbond_distance_DH
_geom_hbond_distance_HA
_geom_hbond_distance_DA
_geom_hbond_angle_DHA
C6 H6 O2 0.95 2.58 3.427(3) 149.0

loop_
_geom_torsion_atom_site_label_1
_geom_torsion_atom_site_label_2
_geom_torsion_atom_site_label_3
_geom_torsion_atom_site_label_4
_geom_torsion
O2 Zn1 O1 C1 20.3(2)
N2 Zn1 O1 C1 159.89(16)
N1 Zn1 O1 C1 -105.86(17)
Zn1 O1 C1 C6 -4.9(3)
Zn1 O1 C1 C2 176.42(15)
O1 C1 C2 C3 -179.5(2)
C6 C1 C2 C3 1.8(3)
C1 C2 C3 C4 -0.1(3)
C2 C3 C4 C5 -1.6(3)
C3 C4 C5 C6 1.6(3)
C3 C4 C5 C7 -175.2(2)
O1 C1 C6 C5 179.5(2)
C2 C1 C6 C5 -1.8(3)
C4 C5 C6 C1 0.2(3)
C7 C5 C6 C1 176.9(2)
C4 C5 C7 C12 133.9(2)
C6 C5 C7 C12 -42.8(3)
C4 C5 C7 C8 -44.9(3)
C6 C5 C7 C8 138.4(2)
C12 C7 C8 C9 0.6(3)
C5 C7 C8 C9 179.4(2)
C7 C8 C9 C10 -0.9(3)
C8 C9 C10 C11 0.7(3)
C9 C10 C11 C12 -0.2(3)
C10 C11 C12 C7 -0.1(3)
C8 C7 C12 C11 -0.1(3)
C5 C7 C12 C11 -178.9(2)
Zn1 O2 C13 C18 -173.24(14)
Zn1 O2 C13 C14 7.0(3)
O2 C13 C14 C15 178.50(19)
C18 C13 C14 C15 -1.2(3)
C13 C14 C15 C16 0.7(3)
C14 C15 C16 C17 0.4(3)
C15 C16 C17 C18 -1.0(3)
C15 C16 C17 C19 179.9(2)
C16 C17 C18 C13 0.5(3)
C19 C17 C18 C13 179.56(19)
O2 C13 C18 C17 -179.10(18)
C14 C13 C18 C17 0.6(3)
C18 C17 C19 C24 -33.5(3)
C16 C17 C19 C24 145.5(2)
C18 C17 C19 C20 145.8(2)
C16 C17 C19 C20 -35.1(3)
C24 C19 C20 C21 -0.4(4)
C17 C19 C20 C21 -179.8(2)
C19 C20 C21 C22 0.1(4)
C20 C21 C22 C23 0.3(4)
C21 C22 C23 C24 -0.4(4)
C22 C23 C24 C19 0.1(4)
C20 C19 C24 C23 0.3(3)
C17 C19 C24 C23 179.7(2)
C28 N1 C25 C26 162.92(18)
C27 N1 C25 C26 -76.7(2)
Zn1 N1 C25 C26 41.6(2)
N1 C25 C26 N2 -56.1(2)
C25 C26 N2 C30 -79.3(2)
C25 C26 N2 C29 160.21(19)
C25 C26 N2 Zn1 37.5(2)
C36 C31 C32 C33 0.4(4)
C37 C31 C32 C33 -179.0(2)
C31 C32 C33 C34 -0.2(4)
C32 C33 C34 C35 -0.4(5)
C33 C34 C35 C36 0.8(5)
C32 C31 C36 C35 0.0(4)
C37 C31 C36 C35 179.3(3)
C34 C35 C36 C31 -0.6(5)
